data_5000260
loop_
_publ_author_name
'Jalal, M. A. F.'
'Hossain, M. B.'
'Van der Helm, Dick'
'Sanders-Loehr, J.'
'Actis, L. A.'
'Crosa, J. H.'

_publ_section_title
;
 Structure of anguibactin, a unique plasmid-related bacterial siderophore
 from the fish pathogen Vibrio anguillarum
;
_journal_issue 1
_journal_name_full 'Journal of the American Chemical Society'
_journal_page_first 292
_journal_page_last 296
_journal_paper_doi 10.1021/ja00183a044
_journal_volume 111
_journal_year 1989
_chemical_formula_sum 'C15 H14 N4 O3 S'
_space_group_IT_number 15
_symmetry_cell_setting monoclinic
_symmetry_space_group_name_Hall '-C 2yc'
_symmetry_space_group_name_H-M 'C 1 2/c 1'
_cell_angle_alpha 90
_cell_angle_beta 95.72(9)
_cell_angle_gamma 90
_cell_formula_units_Z 8
_cell_length_a 22.71(5)
_cell_length_b 8.052(6)
_cell_length_c 15.879(18)
_cod_original_sg_symbol_H-M 'C 2/c'
_cod_original_formula_sum 'C15 H14 N4 O3 S1'
_cod_database_code 5000260

loop_
_symmetry_equiv_pos_site_id
_symmetry_equiv_pos_as_xyz
1 x,y,z
2 1/2+x,1/2+y,z
3 -x,y,1/2-z
4 1/2-x,1/2+y,1/2-z
5 -x,-y,-z
6 -1/2-x,-1/2-y,-z
7 x,-y,-1/2+z
8 -1/2+x,-1/2-y,-1/2+z

loop_
_atom_site_label
_atom_site_type_symbol
_atom_site_fract_x
_atom_site_fract_y
_atom_site_fract_z
C1 C 0.4185(2) -0.1699(6) 0.1049(3)
C2 C 0.3606(2) -0.2140(6) 0.0778(3)
C3 C 0.3387(2) -0.3707(6) 0.0923(3)
C4 C 0.3750(2) -0.4850(6) 0.1352(3)
C5 C 0.4327(2) -0.4431(7) 0.1649(3)
C6 C 0.4544(2) -0.2877(6) 0.1498(3)
C7 C 0.4437(2) -0.0070(6) 0.0874(3)
S1 S 0.40693(5) 0.1427(2) 0.02207(8)
C8 C 0.4673(2) 0.2682(7) 0.0359(3)
C9 C 0.5099(2) 0.1930(6) 0.0877(3)
N1 N 0.4969(2) 0.0373(5) 0.1170(2)
C10 C 0.5693(2) 0.2628(7) 0.1134(3)
N2 N 0.6054(2) 0.1616(5) 0.1603(3)
C11 C 0.6677(2) 0.1974(6) 0.1841(4)
C12 C 0.6960(2) 0.0519(6) 0.2347(3)
C13 C 0.6918(2) -0.1080(6) 0.1871(3)
N3 N 0.7286(2) -0.1449(5) 0.1258(2)
C14 C 0.7112(2) -0.2924(7) 0.0957(4)
N4 N 0.6659(2) -0.3506(6) 0.1337(3)
C15 C 0.6534(2) -0.2344(7) 0.1918(3)
O1 O 0.3250(2) -0.0972(4) 0.0361(2)
O2 O 0.2823(1) -0.4016(4) 0.0588(2)
O3 O 0.5830(1) 0.4045(4) 0.0930(2)
H1 H 0.362(2) -0.592(5) 0.146(3)
H2 H 0.458(2) -0.517(6) 0.202(3)
H3 H 0.498(2) -0.264(5) 0.165(2)
H4 H 0.471(2) 0.360(6) 0.007(3)
H5 H 0.590(2) 0.061(7) 0.172(3)
H6 H 0.668(2) 0.296(5) 0.217(3)
H7 H 0.687(2) 0.215(6) 0.131(3)
H8 H 0.732(2) 0.077(5) 0.253(3)
H9 H 0.676(2) 0.037(5) 0.291(3)
H10 H 0.726(2) -0.342(6) 0.059(3)
H11 H 0.646(2) -0.439(7) 0.120(3)
H12 H 0.620(2) -0.239(5) 0.224(2)
H13 H 0.293(3) -0.134(8) 0.023(4)
H14 H 0.270(2) -0.488(6) 0.079(3)

loop_
_atom_type_symbol
_atom_type_radius_bond
C 0.68
H 0.23
N 0.68
O 0.68
S 1.02
